data_2012807
loop_
_publ_author_name
'Newman, Jacob M.'
'Lalancette, Roger A.'
'Thompson, Hugh W.'

_publ_section_title
;
 (+)-3,11-Dioxoandrost-4-ene-17\b-carboxylic acid: catemeric hydrogen
 bonding in a steroidal keto acid
;
_journal_issue 7
_journal_name_full 'Acta Crystallographica Section C'
_journal_page_first o402
_journal_page_last o404
_journal_paper_doi 10.1107/S0108270102009393
_journal_volume 58
_journal_year 2002
_chemical_formula_iupac 'C20 H26 O4'
_chemical_formula_moiety 'C20 H26 O4'
_chemical_formula_sum 'C20 H26 O4'
_chemical_formula_weight 330.41
_chemical_melting_point 543
_chemical_name_systematic
;
 (+)-3,11-Dioxoandrost-4-ene-17\b-carboxylic acid
;
_space_group_IT_number 4
_symmetry_cell_setting monoclinic
_symmetry_space_group_name_Hall 'P 2yb'
_symmetry_space_group_name_H-M 'P 1 21 1'
_atom_sites_solution_hydrogens geom
_atom_sites_solution_primary direct
_atom_sites_solution_secondary difmap
_audit_creation_method SHELXL-97
_cell_angle_alpha 90.00
_cell_angle_beta 94.98(2)
_cell_angle_gamma 90.00
_cell_formula_units_Z 2
_cell_length_a 6.699(2)
_cell_length_b 11.409(3)
_cell_length_c 11.764(3)
_cell_measurement_reflns_used 36
_cell_measurement_temperature 296(2)
_cell_measurement_theta_max 11.3
_cell_measurement_theta_min 3.5
_cell_volume 895.7(4)
_computing_cell_refinement XSCANS
_computing_data_collection 'XSCANS (Siemens, 1996)'
_computing_data_reduction XSCANS
_computing_molecular_graphics SHELXTL
_computing_publication_material SHELXTL
_computing_structure_refinement SHELXTL
_computing_structure_solution 'SHELXTL (Sheldrick, 1997)'
_diffrn_ambient_temperature 296(2)
_diffrn_measured_fraction_theta_full 0.999
_diffrn_measured_fraction_theta_max 0.999
_diffrn_measurement_device_type 'Siemens P4'
_diffrn_measurement_method 2\q/\q
_diffrn_radiation_monochromator graphite
_diffrn_radiation_source 'fine-focus sealed tube'
_diffrn_radiation_type MoK\a
_diffrn_radiation_wavelength 0.71073
_diffrn_reflns_av_R_equivalents 0.057
_diffrn_reflns_av_sigmaI/netI 0.063
_diffrn_reflns_limit_h_max 7
_diffrn_reflns_limit_h_min -7
_diffrn_reflns_limit_k_max 13
_diffrn_reflns_limit_k_min -13
_diffrn_reflns_limit_l_max 13
_diffrn_reflns_limit_l_min -13
_diffrn_reflns_number 3582
_diffrn_reflns_theta_full 24.99
_diffrn_reflns_theta_max 24.99
_diffrn_reflns_theta_min 2.49
_diffrn_standards_decay_% 'variation <3.5'
_diffrn_standards_interval_count 97
_diffrn_standards_number 3
_exptl_absorpt_coefficient_mu 0.084
_exptl_absorpt_correction_T_max 0.99
_exptl_absorpt_correction_T_min 0.97
_exptl_absorpt_correction_type numerical
_exptl_absorpt_process_details '(Sheldrick, 1997)'
_exptl_crystal_colour colourless
_exptl_crystal_density_diffrn 1.225
_exptl_crystal_density_method 'not measured'
_exptl_crystal_description parallelepiped
_exptl_crystal_F_000 356
_exptl_crystal_size_max 0.38
_exptl_crystal_size_mid 0.27
_exptl_crystal_size_min 0.14
_refine_diff_density_max 0.11
_refine_diff_density_min -0.11
_refine_ls_extinction_coef 0.0187(17)
_refine_ls_extinction_expression Fc^*^=kFc[1+0.001xFc^2^\l^3^/sin(2\q)]^-1/4^
_refine_ls_extinction_method SHELXTL
_refine_ls_goodness_of_fit_ref 1.07
_refine_ls_hydrogen_treatment mixed
_refine_ls_matrix_type full
_refine_ls_number_parameters 222
_refine_ls_number_reflns 1658
_refine_ls_number_restraints 1
_refine_ls_restrained_S_all 1.07
_refine_ls_R_factor_all 0.063
_refine_ls_R_factor_gt 0.041
_refine_ls_shift/su_max <0.001
_refine_ls_shift/su_mean <0.001
_refine_ls_structure_factor_coef Fsqd
_refine_ls_weighting_details 'calc w = 1/[\s^2^(Fo^2^)+(0.0103P)^2^+0.0570P] where P = (Fo^2^+2Fc^2^)/3'
_refine_ls_weighting_scheme calc
_refine_ls_wR_factor_gt 0.077
_refine_ls_wR_factor_ref 0.085
_reflns_number_gt 1245
_reflns_number_total 1657
_reflns_threshold_expression I>2\s(I)
_cod_data_source_file fr1378.cif
_cod_data_source_block I
_cod_depositor_comments
;
The following automatic conversions were performed:
'_geom_bond_publ_flag' value 'Y' changed to 'y' according to
'/home/saulius/struct/CIF-dictionaries/cif_core.dic' dictionary named
'cif_core.dic' version 2.4.1 from 2010-06-29 (2 times).

Automatic conversion script
Id: cif_fix_enum 1527 2010-12-29 10:47:43Z saulius 

The following automatic conversions were performed:

'_geom_bond_publ_flag' value 'Y' changed to 'y' according to
/home/saulius/struct/CIF-dictionaries/cif_core.dic dictionary named
'cif_core.dic' version 2.4.1 from 2010-06-29 (2
times).

'_geom_angle_publ_flag' value 'Y' changed to 'y' according
to /home/saulius/struct/CIF-dictionaries/cif_core.dic dictionary
named 'cif_core.dic' version 2.4.1 from 2010-06-29 (2 times).

Automatic conversion script
Id: cif_fix_values 1715 2011-07-08 13:25:40Z adriana 
;
_cod_original_sg_symbol_H-M 'P 21'
_cod_database_code 2012807
_cod_database_fobs_code 2012807

loop_
_symmetry_equiv_pos_as_xyz
'x, y, z'
'-x, y+1/2, -z'

loop_
_atom_site_label
_atom_site_fract_x
_atom_site_fract_y
_atom_site_fract_z
_atom_site_U_iso_or_equiv
_atom_site_adp_type
_atom_site_calc_flag
_atom_site_refinement_flags
_atom_site_occupancy
_atom_site_disorder_assembly
_atom_site_disorder_group
_atom_site_type_symbol
O1 0.5654(5) 0.4336(3) 1.0660(3) 0.1145(12) Uani d . 1 . . O
O2 -0.0837(4) 0.4693(2) 0.6111(2) 0.0634(7) Uani d . 1 . . O
O3 -0.0381(5) 0.6385(3) 0.1058(2) 0.0923(9) Uani d . 1 . . O
O4 -0.0811(6) 0.4650(3) 0.1819(3) 0.0926(9) Uani d . 1 . . O
C1 0.2202(6) 0.4289(3) 0.8147(3) 0.0610(10) Uani d . 1 . . C
C2 0.2677(7) 0.4239(4) 0.9436(3) 0.0769(12) Uani d . 1 . . C
C3 0.4718(7) 0.4692(4) 0.9789(3) 0.0731(11) Uani d . 1 . . C
C4 0.5462(6) 0.5626(3) 0.9109(3) 0.0637(9) Uani d . 1 . . C
C5 0.4484(5) 0.6036(3) 0.8153(3) 0.0508(9) Uani d . 1 . . C
C6 0.5225(5) 0.7108(3) 0.7567(3) 0.0592(9) Uani d . 1 . . C
C7 0.5276(5) 0.6919(3) 0.6284(3) 0.0581(10) Uani d . 1 . . C
C8 0.3268(4) 0.6520(3) 0.5721(3) 0.0438(7) Uani d . 1 . . C
C9 0.2582(4) 0.5393(2) 0.6326(3) 0.0432(7) Uani d . 1 . . C
C10 0.2503(5) 0.5523(3) 0.7644(3) 0.0460(8) Uani d . 1 . . C
C11 0.0711(5) 0.4878(3) 0.5674(3) 0.0475(8) Uani d . 1 . . C
C12 0.0858(5) 0.4657(3) 0.4422(3) 0.0541(9) Uani d . 1 . . C
C13 0.1393(5) 0.5809(3) 0.3855(3) 0.0460(8) Uani d . 1 . . C
C14 0.3369(4) 0.6266(3) 0.4454(3) 0.0478(8) Uani d . 1 . . C
C15 0.3973(5) 0.7249(3) 0.3673(3) 0.0591(10) Uani d . 1 . . C
C16 0.3272(6) 0.6814(4) 0.2462(3) 0.0748(11) Uani d . 1 . . C
C17 0.1947(5) 0.5736(3) 0.2598(3) 0.0611(10) Uani d . 1 . . C
C18 -0.0349(5) 0.6666(3) 0.3925(3) 0.0515(8) Uani d . 1 . . C
C19 0.0792(5) 0.6361(4) 0.7939(3) 0.0639(10) Uani d . 1 . . C
C20 0.0140(6) 0.5647(4) 0.1736(3) 0.0666(10) Uani d . 1 . . C
H4 -0.212(8) 0.458(5) 0.133(4) 0.126(18) Uiso d . 1 . . H
H1A 0.0823 0.4048 0.7962 0.073 Uiso calc R 1 . . H
H1B 0.3056 0.3737 0.7791 0.073 Uiso calc R 1 . . H
H2A 0.1696 0.4700 0.9801 0.092 Uiso calc R 1 . . H
H2B 0.2576 0.3434 0.9692 0.092 Uiso calc R 1 . . H
H4A 0.6692 0.5960 0.9351 0.076 Uiso calc R 1 . . H
H6A 0.6562 0.7300 0.7898 0.071 Uiso calc R 1 . . H
H6B 0.4356 0.7765 0.7697 0.071 Uiso calc R 1 . . H
H7A 0.5657 0.7646 0.5934 0.070 Uiso calc R 1 . . H
H7B 0.6284 0.6336 0.6154 0.070 Uiso calc R 1 . . H
H8 0.2279 0.7140 0.5804 0.053 Uiso calc R 1 . . H
H9 0.3642 0.4817 0.6236 0.052 Uiso calc R 1 . . H
H12A -0.0411 0.4365 0.4074 0.065 Uiso calc R 1 . . H
H12B 0.1880 0.4074 0.4321 0.065 Uiso calc R 1 . . H
H14 0.4357 0.5639 0.4404 0.057 Uiso calc R 1 . . H
H15A 0.5412 0.7370 0.3754 0.071 Uiso calc R 1 . . H
H15B 0.3313 0.7978 0.3841 0.071 Uiso calc R 1 . . H
H16A 0.2518 0.7423 0.2039 0.090 Uiso calc R 1 . . H
H16B 0.4417 0.6608 0.2052 0.090 Uiso calc R 1 . . H
H17 0.2772 0.5035 0.2524 0.073 Uiso calc R 1 . . H
H18A -0.0695 0.6711 0.4699 0.077 Uiso calc R 1 . . H
H18B -0.1486 0.6396 0.3443 0.077 Uiso calc R 1 . . H
H18C 0.0041 0.7428 0.3677 0.077 Uiso calc R 1 . . H
H19A 0.0786 0.6420 0.8753 0.096 Uiso calc R 1 . . H
H19B -0.0472 0.6056 0.7622 0.096 Uiso calc R 1 . . H
H19C 0.1005 0.7122 0.7625 0.096 Uiso calc R 1 . . H

loop_
_atom_site_aniso_label
_atom_site_aniso_U_11
_atom_site_aniso_U_22
_atom_site_aniso_U_33
_atom_site_aniso_U_12
_atom_site_aniso_U_13
_atom_site_aniso_U_23
O1 0.133(3) 0.132(3) 0.0690(19) -0.045(2) -0.0405(19) 0.036(2)
O2 0.0581(15) 0.0667(16) 0.0651(15) -0.0216(14) 0.0031(12) 0.0022(13)
O3 0.115(2) 0.089(2) 0.0677(17) -0.002(2) -0.0210(16) 0.0205(18)
O4 0.121(3) 0.081(2) 0.0706(19) -0.017(2) -0.0248(18) 0.0159(16)
C1 0.074(2) 0.062(2) 0.047(2) -0.015(2) 0.0030(18) 0.0010(18)
C2 0.100(3) 0.080(3) 0.051(2) -0.026(2) 0.009(2) 0.002(2)
C3 0.090(3) 0.088(3) 0.040(2) -0.018(3) -0.003(2) 0.000(2)
C4 0.067(2) 0.073(2) 0.049(2) -0.017(2) -0.0035(18) -0.004(2)
C5 0.0543(19) 0.054(2) 0.045(2) -0.0014(17) 0.0099(16) -0.0106(15)
C6 0.054(2) 0.058(2) 0.064(2) -0.0145(19) -0.0030(18) -0.0010(18)
C7 0.053(2) 0.061(2) 0.059(2) -0.0069(18) 0.0024(18) 0.0082(17)
C8 0.0394(16) 0.0426(18) 0.0497(17) 0.0028(15) 0.0051(14) 0.0022(14)
C9 0.0451(17) 0.0393(16) 0.0451(17) 0.0054(16) 0.0033(14) -0.0025(14)
C10 0.0508(19) 0.0456(18) 0.0419(17) -0.0086(17) 0.0057(15) -0.0036(15)
C11 0.054(2) 0.0344(17) 0.053(2) -0.0070(17) -0.0001(16) 0.0047(15)
C12 0.064(2) 0.0429(18) 0.054(2) -0.0012(18) -0.0051(17) -0.0015(17)
C13 0.0488(18) 0.0445(19) 0.0445(18) 0.0088(16) 0.0037(15) 0.0070(15)
C14 0.0391(17) 0.0505(18) 0.054(2) 0.0119(15) 0.0060(15) 0.0064(17)
C15 0.046(2) 0.071(2) 0.062(2) 0.0029(19) 0.0102(18) 0.0155(18)
C16 0.075(3) 0.088(3) 0.063(2) 0.007(2) 0.016(2) 0.019(2)
C17 0.068(2) 0.067(2) 0.049(2) 0.018(2) 0.0062(17) 0.0003(18)
C18 0.0437(18) 0.0492(18) 0.061(2) 0.0043(16) 0.0016(16) 0.0034(16)
C19 0.053(2) 0.074(2) 0.066(2) 0.002(2) 0.0134(18) -0.012(2)
C20 0.090(3) 0.067(2) 0.043(2) 0.012(3) 0.005(2) 0.003(2)

loop_
_atom_type_symbol
_atom_type_description
_atom_type_scat_dispersion_real
_atom_type_scat_dispersion_imag
_atom_type_scat_source
C C 0.0033 0.0016 'International Tables Vol C Tables 4.2.6.8 and 6.1.1.4'
H H 0.0000 0.0000 'International Tables Vol C Tables 4.2.6.8 and 6.1.1.4'
O O 0.0106 0.0060 'International Tables Vol C Tables 4.2.6.8 and 6.1.1.4'

loop_
_geom_angle_atom_site_label_1
_geom_angle_atom_site_label_2
_geom_angle_atom_site_label_3
_geom_angle
_geom_angle_publ_flag
C2 C1 C10 113.1(3) ?
C3 C2 C1 111.9(3) ?
O1 C3 C4 122.1(4) ?
O1 C3 C2 120.7(4) ?
C4 C3 C2 117.0(4) ?
C5 C4 C3 123.8(3) ?
C4 C5 C6 120.8(3) ?
C4 C5 C10 122.9(3) ?
C6 C5 C10 116.2(3) ?
C5 C6 C7 112.0(3) ?
C8 C7 C6 112.3(3) ?
C7 C8 C14 111.8(2) ?
C7 C8 C9 109.6(3) ?
C14 C8 C9 109.2(3) ?
C11 C9 C8 110.5(3) ?
C11 C9 C10 115.9(3) ?
C8 C9 C10 114.3(2) ?
C5 C10 C1 109.7(3) ?
C5 C10 C19 108.0(3) ?
C1 C10 C19 110.5(3) ?
C5 C10 C9 108.9(2) ?
C1 C10 C9 108.1(3) ?
C19 C10 C9 111.7(3) ?
O2 C11 C12 121.0(3) ?
O2 C11 C9 123.2(3) ?
C12 C11 C9 115.7(3) ?
C11 C12 C13 108.7(3) ?
C12 C13 C18 108.4(3) ?
C12 C13 C14 108.5(3) ?
C18 C13 C14 112.9(3) ?
C12 C13 C17 116.9(3) ?
C18 C13 C17 109.3(3) ?
C14 C13 C17 100.8(2) ?
C8 C14 C15 119.0(3) ?
C8 C14 C13 113.8(2) ?
C15 C14 C13 103.6(3) ?
C14 C15 C16 104.1(3) ?
C17 C16 C15 107.1(3) ?
C20 C17 C16 114.9(3) ?
C20 C17 C13 113.4(3) ?
C16 C17 C13 104.1(3) ?
O3 C20 O4 123.2(4) ?
O3 C20 C17 124.8(4) y
O4 C20 C17 112.0(3) y
C20 O4 H4 115(3) ?
C2 C1 H1A 109.0 ?
C10 C1 H1A 109.0 ?
C2 C1 H1B 109.0 ?
C10 C1 H1B 109.0 ?
H1A C1 H1B 107.8 ?
C3 C2 H2A 109.2 ?
C1 C2 H2A 109.2 ?
C3 C2 H2B 109.2 ?
C1 C2 H2B 109.2 ?
H2A C2 H2B 107.9 ?
C5 C4 H4A 118.1 ?
C3 C4 H4A 118.1 ?
C5 C6 H6A 109.2 ?
C7 C6 H6A 109.2 ?
C5 C6 H6B 109.2 ?
C7 C6 H6B 109.2 ?
H6A C6 H6B 107.9 ?
C8 C7 H7A 109.2 ?
C6 C7 H7A 109.2 ?
C8 C7 H7B 109.2 ?
C6 C7 H7B 109.2 ?
H7A C7 H7B 107.9 ?
C7 C8 H8 108.7 ?
C14 C8 H8 108.7 ?
C9 C8 H8 108.7 ?
C11 C9 H9 105.0 ?
C8 C9 H9 105.0 ?
C10 C9 H9 105.0 ?
C11 C12 H12A 110.0 ?
C13 C12 H12A 110.0 ?
C11 C12 H12B 110.0 ?
C13 C12 H12B 110.0 ?
H12A C12 H12B 108.3 ?
C8 C14 H14 106.5 ?
C15 C14 H14 106.5 ?
C13 C14 H14 106.5 ?
C14 C15 H15A 110.9 ?
C16 C15 H15A 110.9 ?
C14 C15 H15B 110.9 ?
C16 C15 H15B 110.9 ?
H15A C15 H15B 108.9 ?
C17 C16 H16A 110.3 ?
C15 C16 H16A 110.3 ?
C17 C16 H16B 110.3 ?
C15 C16 H16B 110.3 ?
H16A C16 H16B 108.5 ?
C20 C17 H17 108.0 ?
C16 C17 H17 108.0 ?
C13 C17 H17 108.0 ?
C13 C18 H18A 109.5 ?
C13 C18 H18B 109.5 ?
H18A C18 H18B 109.5 ?
C13 C18 H18C 109.5 ?
H18A C18 H18C 109.5 ?
H18B C18 H18C 109.5 ?
C10 C19 H19A 109.5 ?
C10 C19 H19B 109.5 ?
H19A C19 H19B 109.5 ?
C10 C19 H19C 109.5 ?
H19A C19 H19C 109.5 ?
H19B C19 H19C 109.5 ?

loop_
_geom_bond_atom_site_label_1
_geom_bond_atom_site_label_2
_geom_bond_site_symmetry_2
_geom_bond_distance
_geom_bond_publ_flag
O1 C3 . 1.223(5) ?
O2 C11 . 1.215(4) ?
O3 C20 . 1.192(4) y
O4 C20 . 1.311(5) y
C1 C2 . 1.524(5) ?
C1 C10 . 1.547(5) ?
C2 C3 . 1.487(6) ?
C3 C4 . 1.447(5) ?
C4 C5 . 1.336(5) ?
C5 C6 . 1.509(5) ?
C5 C10 . 1.525(4) ?
C6 C7 . 1.528(5) ?
C7 C8 . 1.517(4) ?
C8 C14 . 1.526(4) ?
C8 C9 . 1.557(4) ?
C9 C11 . 1.528(4) ?
C9 C10 . 1.563(4) ?
C10 C19 . 1.555(5) ?
C11 C12 . 1.507(4) ?
C12 C13 . 1.530(4) ?
C13 C18 . 1.530(4) ?
C13 C14 . 1.536(5) ?
C13 C17 . 1.558(4) ?
C14 C15 . 1.527(4) ?
C15 C16 . 1.542(5) ?
C16 C17 . 1.533(5) ?
C17 C20 . 1.514(5) ?
O4 H4 . 1.01(6) ?
C1 H1A . 0.9700 ?
C1 H1B . 0.9700 ?
C2 H2A . 0.9700 ?
C2 H2B . 0.9700 ?
C4 H4A . 0.9300 ?
C6 H6A . 0.9700 ?
C6 H6B . 0.9700 ?
C7 H7A . 0.9700 ?
C7 H7B . 0.9700 ?
C8 H8 . 0.9800 ?
C9 H9 . 0.9800 ?
C12 H12A . 0.9700 ?
C12 H12B . 0.9700 ?
C14 H14 . 0.9800 ?
C15 H15A . 0.9700 ?
C15 H15B . 0.9700 ?
C16 H16A . 0.9700 ?
C16 H16B . 0.9700 ?
C17 H17 . 0.9800 ?
C18 H18A . 0.9600 ?
C18 H18B . 0.9600 ?
C18 H18C . 0.9600 ?
C19 H19A . 0.9600 ?
C19 H19B . 0.9600 ?
C19 H19C . 0.9600 ?

loop_
_geom_torsion_atom_site_label_1
_geom_torsion_atom_site_label_2
_geom_torsion_atom_site_label_3
_geom_torsion_atom_site_label_4
_geom_torsion
C10 C1 C2 C3 -53.9(5)
C1 C2 C3 O1 -151.9(4)
C1 C2 C3 C4 32.8(5)
O1 C3 C4 C5 179.9(4)
C2 C3 C4 C5 -4.8(6)
C3 C4 C5 C6 172.4(3)
C3 C4 C5 C10 -2.8(6)
C4 C5 C6 C7 132.6(4)
C10 C5 C6 C7 -51.8(4)
C5 C6 C7 C8 54.3(4)
C6 C7 C8 C14 -176.7(3)
C6 C7 C8 C9 -55.5(4)
C7 C8 C9 C11 -172.2(3)
C14 C8 C9 C11 -49.5(3)
C7 C8 C9 C10 54.9(3)
C14 C8 C9 C10 177.6(3)
C4 C5 C10 C1 -17.8(4)
C6 C5 C10 C1 166.8(3)
C4 C5 C10 C19 102.7(4)
C6 C5 C10 C19 -72.7(3)
C4 C5 C10 C9 -135.8(3)
C6 C5 C10 C9 48.8(4)
C2 C1 C10 C5 45.4(4)
C2 C1 C10 C19 -73.6(4)
C2 C1 C10 C9 163.9(3)
C11 C9 C10 C5 179.5(3)
C8 C9 C10 C5 -50.2(3)
C11 C9 C10 C1 60.5(4)
C8 C9 C10 C1 -169.3(3)
C11 C9 C10 C19 -61.3(3)
C8 C9 C10 C19 69.0(3)
C8 C9 C11 O2 -124.3(3)
C10 C9 C11 O2 7.8(4)
C8 C9 C11 C12 53.0(3)
C10 C9 C11 C12 -174.9(3)
O2 C11 C12 C13 120.3(3)
C9 C11 C12 C13 -57.1(4)
C11 C12 C13 C18 -65.3(4)
C11 C12 C13 C14 57.7(3)
C11 C12 C13 C17 170.7(3)
C7 C8 C14 C15 -59.7(4)
C9 C8 C14 C15 178.9(3)
C7 C8 C14 C13 177.6(3)
C9 C8 C14 C13 56.2(3)
C12 C13 C14 C8 -60.8(3)
C18 C13 C14 C8 59.4(3)
C17 C13 C14 C8 175.8(3)
C12 C13 C14 C15 168.4(3)
C18 C13 C14 C15 -71.4(3)
C17 C13 C14 C15 45.1(3)
C8 C14 C15 C16 -162.6(3)
C13 C14 C15 C16 -35.0(3)
C14 C15 C16 C17 10.9(4)
C15 C16 C17 C20 141.5(3)
C15 C16 C17 C13 16.8(4)
C12 C13 C17 C20 79.4(4)
C18 C13 C17 C20 -44.2(4)
C14 C13 C17 C20 -163.3(3)
C12 C13 C17 C16 -155.0(3)
C18 C13 C17 C16 81.4(3)
C14 C13 C17 C16 -37.7(3)
C16 C17 C20 O3 -6.9(5)
C13 C17 C20 O3 112.7(4)
C16 C17 C20 O4 173.3(3)
C13 C17 C20 O4 -67.1(4)

loop_
_cod_related_entry_id
_cod_related_entry_database
_cod_related_entry_code
1 ChemSpider 18642641
